data_4345785
loop_
_publ_author_name
'Burns, Patrick J.'
'Cox, Jordan M.'
'Morrow, Janet R.'

_publ_section_title
;
 Imidazole-Appended Macrocyclic Complexes of Fe(II), Co(II), and Ni(II) as
 ParaCEST Agents.
;
_journal_issue 8
_journal_name_full 'Inorganic chemistry'
_journal_page_first 4546
_journal_page_last 4555
_journal_paper_doi 10.1021/acs.inorgchem.7b00176
_journal_volume 56
_journal_year 2017
_chemical_absolute_configuration unk
_chemical_formula_moiety 'C18 H30 Co N6 O3, Cl4 Co, H2 O'
_chemical_formula_sum 'C18 H32 Cl4 Co2 N6 O4'
_chemical_formula_weight 656.15
_space_group_crystal_system monoclinic
_space_group_IT_number 4
_space_group_name_Hall 'P 2yb'
_space_group_name_H-M_alt 'P 1 21 1'
_symmetry_space_group_name_Hall 'P 2yb'
_symmetry_space_group_name_H-M 'P 1 21 1'
_atom_sites_solution_hydrogens mixed
_atom_sites_solution_primary iterative
_audit_creation_date 2017-03-01
_audit_creation_method
;
Olex2 1.2
(compiled 2017.02.23 svn.r3390 for OlexSys, GUI svn.r5320)
;
_audit_update_record
;
2017-03-01 # Formatted by publCIF
;
_cell_angle_alpha 90
_cell_angle_beta 91.1061(8)
_cell_angle_gamma 90
_cell_formula_units_Z 2
_cell_length_a 8.6486(3)
_cell_length_b 12.8515(5)
_cell_length_c 11.9232(5)
_cell_measurement_reflns_used 9792
_cell_measurement_temperature 90
_cell_measurement_theta_max 33.178
_cell_measurement_theta_min 2.330
_cell_volume 1324.99(9)
_computing_cell_refinement 'SAINT v8.34A (Bruker, 2013)'
_computing_data_reduction 'SAINT v8.34A (Bruker, 2013)'
_computing_molecular_graphics 'Olex2 (Dolomanov et al., 2009)'
_computing_publication_material 'Olex2 (Dolomanov et al., 2009)'
_computing_structure_refinement 'XL (Sheldrick, 2008)'
_computing_structure_solution 'olex2.solve (Bourhis et al., 2015)'
_diffrn_ambient_temperature 90
_diffrn_detector 'Bruker APEX2 area detector'
_diffrn_detector_area_resol_mean 7.9
_diffrn_detector_type 'CCD area detector'
_diffrn_measured_fraction_theta_full 1.000
_diffrn_measured_fraction_theta_max 0.999
_diffrn_measurement_device 'three-circle diffractometer'
_diffrn_measurement_device_type 'Bruker APEX-II CCD'
_diffrn_measurement_method '\f and \w scans'
_diffrn_radiation_monochromator 'mirror optics'
_diffrn_radiation_probe x-ray
_diffrn_radiation_type MoK\a
_diffrn_radiation_wavelength 0.71073
_diffrn_radiation_xray_symbol K-L~3~
_diffrn_reflns_av_R_equivalents 0.0243
_diffrn_reflns_av_unetI/netI 0.0237
_diffrn_reflns_Laue_measured_fraction_full 1.000
_diffrn_reflns_Laue_measured_fraction_max 0.999
_diffrn_reflns_limit_h_max 13
_diffrn_reflns_limit_h_min -13
_diffrn_reflns_limit_k_max 19
_diffrn_reflns_limit_k_min -19
_diffrn_reflns_limit_l_max 18
_diffrn_reflns_limit_l_min -18
_diffrn_reflns_number 35662
_diffrn_reflns_point_group_measured_fraction_full 1.000
_diffrn_reflns_point_group_measured_fraction_max 0.999
_diffrn_reflns_theta_full 26.000
_diffrn_reflns_theta_max 33.220
_diffrn_reflns_theta_min 1.708
_diffrn_source 'microfocus rotating anode'
_diffrn_source_type 'Incoatec I\ms'
_diffrn_standards_number 0
_exptl_absorpt_coefficient_mu 1.692
_exptl_absorpt_correction_T_max 0.7465
_exptl_absorpt_correction_T_min 0.6642
_exptl_absorpt_correction_type multi-scan
_exptl_absorpt_process_details
'SADABS-2014/2 (Bruker,2014/2) was used for absorption correction. wR2(int) was 0.0771 before and 0.0371 after correction. The Ratio of minimum to maximum transmission is 0.8898. The \l/2 correction factor is 0.00150.'
_exptl_crystal_colour blue
_exptl_crystal_colour_primary blue
_exptl_crystal_density_diffrn 1.645
_exptl_crystal_description block
_exptl_crystal_F_000 672
_exptl_crystal_size_max 0.18
_exptl_crystal_size_mid 0.1
_exptl_crystal_size_min 0.06
_refine_diff_density_max 0.489
_refine_diff_density_min -0.276
_refine_diff_density_rms 0.058
_refine_ls_abs_structure_details
;
 Refined as an inversion twin.
;
_refine_ls_abs_structure_Flack 0.191(7)
_refine_ls_extinction_method none
_refine_ls_goodness_of_fit_ref 1.030
_refine_ls_hydrogen_treatment constr
_refine_ls_matrix_type full
_refine_ls_number_parameters 311
_refine_ls_number_reflns 10147
_refine_ls_number_restraints 1
_refine_ls_restrained_S_all 1.030
_refine_ls_R_factor_all 0.0222
_refine_ls_R_factor_gt 0.0212
_refine_ls_shift/su_max 0.001
_refine_ls_shift/su_mean 0.000
_refine_ls_structure_factor_coef Fsqd
_refine_ls_weighting_details 'w=1/[\s^2^(Fo^2^)+(0.0281P)^2^+0.2646P] where P=(Fo^2^+2Fc^2^)/3'
_refine_ls_weighting_scheme calc
_refine_ls_wR_factor_gt 0.0524
_refine_ls_wR_factor_ref 0.0529
_reflns_Friedel_coverage 0.927
_reflns_Friedel_fraction_full 1.000
_reflns_Friedel_fraction_max 0.999
_reflns_number_gt 9871
_reflns_number_total 10147
_reflns_threshold_expression 'I > 2\s(I)'
_cod_data_source_file ic7b00176_si_002.cif
_cod_data_source_block jmc_061605_0m
_cod_database_code 4345785
_shelx_shelxl_version_number 2014/7
_shelx_space_group_comment
;
The symmetry employed for this shelxl refinement is uniquely defined
by the following loop, which should always be used as a source of
symmetry information in preference to the above space-group names.
They are only intended as comments.
;
_olex2_refinement_description
;
1. Twinned data refinement
 Scales: 0.809(7)
 0.191(7)
2. Fixed Uiso
 At 1.2 times of:
  All C(H) groups, All C(H,H) groups, All N(H) groups
 At 1.5 times of:
  All O(H,H) groups
3.a Free rotating group:
 O4(H4C,H4D)
3.b Secondary CH2 refined with riding coordinates:
 C1(H1A,H1B), C2(H2A,H2B), C3(H3A,H3B), C4(H4A,H4B), C5(H5A,H5B), C6(H6A,H6B),
 C7(H7A,H7B), C8(H8A,H8B), C9(H9A,H9B), C10(H10A,H10B), C11(H11A,H11B),
 C15(H15A,H15B)
3.c Aromatic/amide H refined with riding coordinates:
 N3(H3), N5(H5), C13(H13), C14(H14), C17(H17), C18(H18)
;
_olex2_exptl_crystal_mounting_method 'in oil on a glass fiber'
_olex2_submission_special_instructions 'No special instructions were received'

loop_
_space_group_symop_operation_xyz
'x, y, z'
'-x, y+1/2, -z'

loop_
_atom_site_label
_atom_site_type_symbol
_atom_site_fract_x
_atom_site_fract_y
_atom_site_fract_z
_atom_site_U_iso_or_equiv
_atom_site_adp_type
_atom_site_occupancy
_atom_site_site_symmetry_order
_atom_site_calc_flag
_atom_site_refinement_flags_posn
Co1 Co 0.04679(2) 0.43004(2) 0.26059(2) 0.01106(4) Uani 1 1 d .
O1 O 0.25620(16) 0.34674(12) 0.20523(11) 0.0204(3) Uani 1 1 d .
O2 O -0.11930(15) 0.44913(11) 0.40726(11) 0.0181(2) Uani 1 1 d .
O3 O -0.13811(15) 0.54382(11) 0.21073(11) 0.0156(2) Uani 1 1 d .
N1 N 0.13930(17) 0.51564(12) 0.10774(12) 0.0144(3) Uani 1 1 d .
N2 N 0.09794(18) 0.29056(12) 0.37865(13) 0.0156(3) Uani 1 1 d .
N3 N 0.36448(18) 0.66197(12) 0.32773(14) 0.0167(3) Uani 1 1 d .
H3 H 0.4267 0.7087 0.2990 0.020 Uiso 1 1 calc R
N4 N 0.19010(17) 0.53832(12) 0.33740(12) 0.0140(2) Uani 1 1 d .
N5 N -0.20993(19) 0.16374(13) 0.20836(14) 0.0189(3) Uani 1 1 d .
H5 H -0.2278 0.0997 0.2307 0.023 Uiso 1 1 calc R
N6 N -0.09990(18) 0.31782(12) 0.19349(13) 0.0154(3) Uani 1 1 d .
C1 C 0.2074(2) 0.43507(17) 0.03483(14) 0.0186(3) Uani 1 1 d .
H1A H 0.2582 0.4688 -0.0294 0.022 Uiso 1 1 calc R
H1B H 0.1245 0.3892 0.0049 0.022 Uiso 1 1 calc R
C2 C 0.3252(2) 0.37056(16) 0.10050(16) 0.0202(3) Uani 1 1 d .
H2A H 0.3495 0.3059 0.0594 0.024 Uiso 1 1 calc R
H2B H 0.4220 0.4104 0.1126 0.024 Uiso 1 1 calc R
C3 C 0.3431(2) 0.27850(17) 0.27646(17) 0.0208(3) Uani 1 1 d .
H3A H 0.4521 0.3016 0.2823 0.025 Uiso 1 1 calc R
H3B H 0.3406 0.2068 0.2462 0.025 Uiso 1 1 calc R
C4 C 0.2683(2) 0.28197(16) 0.39127(16) 0.0193(3) Uani 1 1 d .
H4A H 0.2950 0.2180 0.4336 0.023 Uiso 1 1 calc R
H4B H 0.3088 0.3424 0.4342 0.023 Uiso 1 1 calc R
C5 C 0.0272(2) 0.31173(16) 0.48812(16) 0.0205(3) Uani 1 1 d .
H5A H 0.0924 0.3617 0.5309 0.025 Uiso 1 1 calc R
H5B H 0.0220 0.2464 0.5319 0.025 Uiso 1 1 calc R
C6 C -0.1342(2) 0.35619(16) 0.47246(16) 0.0204(3) Uani 1 1 d .
H6A H -0.2022 0.3056 0.4329 0.025 Uiso 1 1 calc R
H6B H -0.1794 0.3723 0.5461 0.025 Uiso 1 1 calc R
C7 C -0.2655(2) 0.49037(17) 0.37243(17) 0.0220(4) Uani 1 1 d .
H7A H -0.3251 0.5126 0.4383 0.026 Uiso 1 1 calc R
H7B H -0.3262 0.4372 0.3307 0.026 Uiso 1 1 calc R
C8 C -0.2323(2) 0.58220(16) 0.29796(17) 0.0222(4) Uani 1 1 d .
H8A H -0.3297 0.6115 0.2665 0.027 Uiso 1 1 calc R
H8B H -0.1774 0.6373 0.3409 0.027 Uiso 1 1 calc R
C9 C -0.0902(2) 0.62314(14) 0.13405(16) 0.0168(3) Uani 1 1 d .
H9A H -0.0286 0.6772 0.1736 0.020 Uiso 1 1 calc R
H9B H -0.1810 0.6565 0.0972 0.020 Uiso 1 1 calc R
C10 C 0.0068(2) 0.56710(15) 0.04897(15) 0.0173(3) Uani 1 1 d .
H10A H -0.0569 0.5144 0.0089 0.021 Uiso 1 1 calc R
H10B H 0.0455 0.6173 -0.0068 0.021 Uiso 1 1 calc R
C11 C 0.2551(2) 0.59515(15) 0.14382(15) 0.0169(3) Uani 1 1 d .
H11A H 0.2234 0.6643 0.1149 0.020 Uiso 1 1 calc R
H11B H 0.3570 0.5779 0.1123 0.020 Uiso 1 1 calc R
C12 C 0.26823(19) 0.59871(13) 0.26949(15) 0.0138(3) Uani 1 1 d .
C13 C 0.3486(2) 0.64077(15) 0.44002(16) 0.0179(3) Uani 1 1 d .
H13 H 0.4022 0.6729 0.5011 0.021 Uiso 1 1 calc R
C14 C 0.2401(2) 0.56441(15) 0.44558(15) 0.0173(3) Uani 1 1 d .
H14 H 0.2041 0.5337 0.5127 0.021 Uiso 1 1 calc R
C15 C 0.0318(2) 0.19527(15) 0.32580(17) 0.0200(3) Uani 1 1 d .
H15A H -0.0118 0.1497 0.3842 0.024 Uiso 1 1 calc R
H15B H 0.1142 0.1563 0.2874 0.024 Uiso 1 1 calc R
C16 C -0.0922(2) 0.22513(14) 0.24297(15) 0.0164(3) Uani 1 1 d .
C17 C -0.2979(2) 0.21996(16) 0.13088(17) 0.0198(3) Uani 1 1 d .
H17 H -0.3883 0.1971 0.0916 0.024 Uiso 1 1 calc R
C18 C -0.2281(2) 0.31475(15) 0.12267(16) 0.0176(3) Uani 1 1 d .
H18 H -0.2623 0.3701 0.0755 0.021 Uiso 1 1 calc R
Co2 Co 0.62524(3) 0.44081(2) 0.81212(2) 0.01269(5) Uani 1 1 d .
Cl1 Cl 0.60502(5) 0.55025(3) 0.95954(4) 0.01772(8) Uani 1 1 d .
Cl2 Cl 0.44411(5) 0.31011(3) 0.82832(4) 0.01818(8) Uani 1 1 d .
Cl3 Cl 0.56463(6) 0.52079(4) 0.64893(4) 0.02453(9) Uani 1 1 d .
Cl4 Cl 0.86632(5) 0.36903(4) 0.80757(4) 0.02142(9) Uani 1 1 d .
O4 O 0.18032(18) 0.45984(12) 0.70997(13) 0.0224(3) Uani 1 1 d .
H4C H 0.2451 0.4157 0.7395 0.034 Uiso 1 1 d G
H4D H 0.0985 0.4338 0.7406 0.034 Uiso 1 1 d G

loop_
_atom_site_aniso_label
_atom_site_aniso_U_11
_atom_site_aniso_U_22
_atom_site_aniso_U_33
_atom_site_aniso_U_23
_atom_site_aniso_U_13
_atom_site_aniso_U_12
Co1 0.01121(9) 0.01152(9) 0.01052(8) 0.00012(8) 0.00182(6) -0.00040(8)
O1 0.0195(6) 0.0251(7) 0.0168(6) 0.0059(5) 0.0061(5) 0.0087(5)
O2 0.0178(5) 0.0189(6) 0.0177(5) 0.0021(5) 0.0050(4) 0.0002(5)
O3 0.0153(6) 0.0148(5) 0.0168(5) 0.0006(4) 0.0038(4) 0.0012(4)
N1 0.0136(6) 0.0169(6) 0.0128(6) -0.0001(5) 0.0017(5) 0.0003(5)
N2 0.0166(6) 0.0166(6) 0.0137(6) -0.0001(5) 0.0009(5) -0.0011(5)
N3 0.0148(6) 0.0155(6) 0.0198(7) 0.0023(5) -0.0016(5) -0.0033(5)
N4 0.0140(6) 0.0154(6) 0.0128(6) -0.0001(5) 0.0011(5) -0.0012(5)
N5 0.0200(7) 0.0152(7) 0.0215(7) -0.0038(5) 0.0042(6) -0.0043(6)
N6 0.0164(6) 0.0142(6) 0.0155(6) -0.0008(5) 0.0003(5) -0.0020(5)
C1 0.0211(7) 0.0209(7) 0.0139(6) -0.0007(7) 0.0049(5) 0.0039(7)
C2 0.0205(8) 0.0235(8) 0.0169(8) 0.0019(7) 0.0069(6) 0.0054(7)
C3 0.0183(8) 0.0242(9) 0.0200(8) 0.0036(7) 0.0024(6) 0.0061(7)
C4 0.0180(8) 0.0208(8) 0.0189(8) 0.0021(6) -0.0014(6) 0.0024(6)
C5 0.0253(9) 0.0226(8) 0.0137(7) 0.0028(6) 0.0033(6) 0.0001(7)
C6 0.0213(8) 0.0224(9) 0.0178(8) 0.0036(7) 0.0065(6) -0.0006(7)
C7 0.0169(8) 0.0261(9) 0.0234(9) 0.0028(7) 0.0090(7) 0.0038(7)
C8 0.0224(9) 0.0216(9) 0.0231(9) 0.0005(7) 0.0090(7) 0.0067(7)
C9 0.0153(7) 0.0154(7) 0.0196(8) 0.0027(6) 0.0020(6) 0.0008(6)
C10 0.0168(7) 0.0207(8) 0.0144(7) 0.0027(6) -0.0001(6) 0.0021(6)
C11 0.0169(8) 0.0189(8) 0.0151(7) 0.0017(6) 0.0022(6) -0.0026(6)
C12 0.0105(6) 0.0142(7) 0.0168(7) 0.0007(6) 0.0001(5) 0.0000(5)
C13 0.0169(8) 0.0186(8) 0.0179(8) -0.0009(6) -0.0035(6) -0.0006(6)
C14 0.0196(8) 0.0186(8) 0.0136(7) 0.0007(6) 0.0006(6) -0.0013(6)
C15 0.0235(9) 0.0149(7) 0.0215(8) 0.0023(6) -0.0020(7) -0.0015(6)
C16 0.0177(7) 0.0148(7) 0.0167(7) -0.0016(6) 0.0016(6) -0.0014(6)
C17 0.0160(8) 0.0206(8) 0.0229(8) -0.0068(7) 0.0013(6) -0.0025(6)
C18 0.0158(7) 0.0194(8) 0.0176(7) -0.0024(6) -0.0013(6) 0.0008(6)
Co2 0.01358(9) 0.01174(9) 0.01280(9) -0.00006(8) 0.00168(7) 0.00022(8)
Cl1 0.01799(18) 0.01765(17) 0.01744(17) -0.00473(14) -0.00167(14) 0.00382(14)
Cl2 0.01821(18) 0.01329(16) 0.02332(19) -0.00242(14) 0.00746(15) -0.00230(14)
Cl3 0.0324(2) 0.0258(2) 0.01530(18) 0.00587(16) -0.00211(16) -0.00310(18)
Cl4 0.01480(17) 0.02033(19) 0.0293(2) 0.00010(16) 0.00484(15) 0.00281(15)
O4 0.0201(6) 0.0243(7) 0.0229(7) 0.0008(5) 0.0016(5) -0.0022(5)

loop_
_atom_type_symbol
_atom_type_description
_atom_type_scat_dispersion_real
_atom_type_scat_dispersion_imag
_atom_type_scat_source
C C 0.0033 0.0016 'International Tables Vol C Tables 4.2.6.8 and 6.1.1.4'
H H 0.0000 0.0000 'International Tables Vol C Tables 4.2.6.8 and 6.1.1.4'
Cl Cl 0.1484 0.1585 'International Tables Vol C Tables 4.2.6.8 and 6.1.1.4'
Co Co 0.3494 0.9721 'International Tables Vol C Tables 4.2.6.8 and 6.1.1.4'
N N 0.0061 0.0033 'International Tables Vol C Tables 4.2.6.8 and 6.1.1.4'
O O 0.0106 0.0060 'International Tables Vol C Tables 4.2.6.8 and 6.1.1.4'

loop_
_geom_angle_atom_site_label_1
_geom_angle_atom_site_label_2
_geom_angle_atom_site_label_3
_geom_angle
O1 Co1 O2 143.62(5)
O1 Co1 O3 145.12(5)
O1 Co1 N1 72.20(5)
O1 Co1 N2 70.09(5)
O2 Co1 N2 74.63(5)
O3 Co1 O2 71.25(5)
O3 Co1 N1 74.53(5)
O3 Co1 N2 142.54(5)
N1 Co1 O2 142.08(5)
N1 Co1 N2 142.28(5)
N4 Co1 O1 88.32(6)
N4 Co1 O2 88.24(5)
N4 Co1 O3 95.58(6)
N4 Co1 N1 79.23(6)
N4 Co1 N2 98.39(6)
N4 Co1 N6 176.40(6)
N6 Co1 O1 92.67(6)
N6 Co1 O2 88.91(6)
N6 Co1 O3 85.59(6)
N6 Co1 N1 104.37(6)
N6 Co1 N2 78.71(6)
C2 O1 Co1 120.98(11)
C3 O1 Co1 122.99(11)
C3 O1 C2 115.40(14)
C6 O2 Co1 112.84(11)
C7 O2 Co1 112.46(11)
C7 O2 C6 112.32(15)
C8 O3 Co1 116.66(11)
C8 O3 C9 113.33(14)
C9 O3 Co1 114.80(10)
C1 N1 Co1 106.30(11)
C1 N1 C10 110.24(14)
C1 N1 C11 112.12(14)
C10 N1 Co1 108.14(10)
C10 N1 C11 109.81(14)
C11 N1 Co1 110.11(10)
C4 N2 Co1 107.28(11)
C4 N2 C15 110.81(15)
C5 N2 Co1 108.47(12)
C5 N2 C4 110.60(15)
C5 N2 C15 111.33(15)
C15 N2 Co1 108.21(11)
C12 N3 H3 126.0
C12 N3 C13 108.04(15)
C13 N3 H3 126.0
C12 N4 Co1 115.77(12)
C12 N4 C14 105.87(15)
C14 N4 Co1 138.18(12)
C16 N5 H5 126.3
C16 N5 C17 107.49(16)
C17 N5 H5 126.3
C16 N6 Co1 115.30(12)
C16 N6 C18 106.14(15)
C18 N6 Co1 137.26(13)
N1 C1 H1A 109.6
N1 C1 H1B 109.6
N1 C1 C2 110.44(14)
H1A C1 H1B 108.1
C2 C1 H1A 109.6
C2 C1 H1B 109.6
O1 C2 C1 106.30(14)
O1 C2 H2A 110.5
O1 C2 H2B 110.5
C1 C2 H2A 110.5
C1 C2 H2B 110.5
H2A C2 H2B 108.7
O1 C3 H3A 110.4
O1 C3 H3B 110.4
O1 C3 C4 106.80(15)
H3A C3 H3B 108.6
C4 C3 H3A 110.4
C4 C3 H3B 110.4
N2 C4 C3 110.41(15)
N2 C4 H4A 109.6
N2 C4 H4B 109.6
C3 C4 H4A 109.6
C3 C4 H4B 109.6
H4A C4 H4B 108.1
N2 C5 H5A 109.5
N2 C5 H5B 109.5
N2 C5 C6 110.89(15)
H5A C5 H5B 108.0
C6 C5 H5A 109.5
C6 C5 H5B 109.5
O2 C6 C5 106.79(15)
O2 C6 H6A 110.4
O2 C6 H6B 110.4
C5 C6 H6A 110.4
C5 C6 H6B 110.4
H6A C6 H6B 108.6
O2 C7 H7A 110.4
O2 C7 H7B 110.4
O2 C7 C8 106.55(16)
H7A C7 H7B 108.6
C8 C7 H7A 110.4
C8 C7 H7B 110.4
O3 C8 C7 106.12(16)
O3 C8 H8A 110.5
O3 C8 H8B 110.5
C7 C8 H8A 110.5
C7 C8 H8B 110.5
H8A C8 H8B 108.7
O3 C9 H9A 110.7
O3 C9 H9B 110.7
O3 C9 C10 105.06(14)
H9A C9 H9B 108.8
C10 C9 H9A 110.7
C10 C9 H9B 110.7
N1 C10 C9 109.17(14)
N1 C10 H10A 109.8
N1 C10 H10B 109.8
C9 C10 H10A 109.8
C9 C10 H10B 109.8
H10A C10 H10B 108.3
N1 C11 H11A 109.6
N1 C11 H11B 109.6
N1 C11 C12 110.30(14)
H11A C11 H11B 108.1
C12 C11 H11A 109.6
C12 C11 H11B 109.6
N3 C12 C11 124.55(16)
N4 C12 N3 110.98(16)
N4 C12 C11 124.45(16)
N3 C13 H13 127.1
C14 C13 N3 105.81(16)
C14 C13 H13 127.1
N4 C14 H14 125.4
C13 C14 N4 109.30(16)
C13 C14 H14 125.4
N2 C15 H15A 109.8
N2 C15 H15B 109.8
N2 C15 C16 109.52(15)
H15A C15 H15B 108.2
C16 C15 H15A 109.8
C16 C15 H15B 109.8
N5 C16 C15 125.53(17)
N6 C16 N5 110.97(17)
N6 C16 C15 123.50(16)
N5 C17 H17 127.0
C18 C17 N5 105.94(16)
C18 C17 H17 127.0
N6 C18 H18 125.3
C17 C18 N6 109.45(17)
C17 C18 H18 125.3
Cl1 Co2 Cl2 108.964(18)
Cl1 Co2 Cl4 110.764(19)
Cl3 Co2 Cl1 111.55(2)
Cl3 Co2 Cl2 104.91(2)
Cl3 Co2 Cl4 111.18(2)
Cl4 Co2 Cl2 109.262(19)
H4C O4 H4D 95.9

loop_
_geom_bond_atom_site_label_1
_geom_bond_atom_site_label_2
_geom_bond_distance
Co1 O1 2.2154(14)
Co1 O2 2.2976(13)
Co1 O3 2.2388(13)
Co1 N1 2.2864(15)
Co1 N2 2.3166(16)
Co1 N4 2.0658(15)
Co1 N6 2.0713(16)
O1 C2 1.427(2)
O1 C3 1.425(2)
O2 C6 1.432(2)
O2 C7 1.425(2)
O3 C8 1.422(2)
O3 C9 1.436(2)
N1 C1 1.481(2)
N1 C10 1.487(2)
N1 C11 1.488(2)
N2 C4 1.482(2)
N2 C5 1.477(2)
N2 C15 1.487(2)
N3 H3 0.8800
N3 C12 1.347(2)
N3 C13 1.376(2)
N4 C12 1.317(2)
N4 C14 1.393(2)
N5 H5 0.8800
N5 C16 1.346(2)
N5 C17 1.388(3)
N6 C16 1.330(2)
N6 C18 1.381(2)
C1 H1A 0.9900
C1 H1B 0.9900
C1 C2 1.519(3)
C2 H2A 0.9900
C2 H2B 0.9900
C3 H3A 0.9900
C3 H3B 0.9900
C3 C4 1.526(3)
C4 H4A 0.9900
C4 H4B 0.9900
C5 H5A 0.9900
C5 H5B 0.9900
C5 C6 1.516(3)
C6 H6A 0.9900
C6 H6B 0.9900
C7 H7A 0.9900
C7 H7B 0.9900
C7 C8 1.508(3)
C8 H8A 0.9900
C8 H8B 0.9900
C9 H9A 0.9900
C9 H9B 0.9900
C9 C10 1.511(3)
C10 H10A 0.9900
C10 H10B 0.9900
C11 H11A 0.9900
C11 H11B 0.9900
C11 C12 1.501(2)
C13 H13 0.9500
C13 C14 1.360(3)
C14 H14 0.9500
C15 H15A 0.9900
C15 H15B 0.9900
C15 C16 1.494(3)
C17 H17 0.9500
C17 C18 1.364(3)
C18 H18 0.9500
Co2 Cl1 2.2606(5)
Co2 Cl2 2.3075(5)
Co2 Cl3 2.2535(5)
Co2 Cl4 2.2815(5)
O4 H4C 0.8674
O4 H4D 0.8699

loop_
_geom_torsion_atom_site_label_1
_geom_torsion_atom_site_label_2
_geom_torsion_atom_site_label_3
_geom_torsion_atom_site_label_4
_geom_torsion
Co1 O1 C2 C1 -14.0(2)
Co1 O1 C3 C4 -3.0(2)
Co1 O2 C6 C5 42.91(17)
Co1 O2 C7 C8 -47.15(18)
Co1 O3 C8 C7 -40.89(19)
Co1 O3 C9 C10 42.65(16)
Co1 N1 C1 C2 -53.89(16)
Co1 N1 C10 C9 46.74(16)
Co1 N1 C11 C12 -3.31(17)
Co1 N2 C4 C3 -52.33(17)
Co1 N2 C5 C6 43.40(18)
Co1 N2 C15 C16 -21.86(18)
Co1 N4 C12 N3 -176.36(12)
Co1 N4 C12 C11 1.9(2)
Co1 N4 C14 C13 174.70(14)
Co1 N6 C16 N5 168.51(12)
Co1 N6 C16 C15 -11.4(2)
Co1 N6 C18 C17 -165.06(14)
O1 C3 C4 N2 36.8(2)
O2 C7 C8 O3 56.2(2)
O3 C9 C10 N1 -58.84(18)
N1 C1 C2 O1 44.7(2)
N1 C11 C12 N3 179.28(16)
N1 C11 C12 N4 1.2(2)
N2 C5 C6 O2 -58.1(2)
N2 C15 C16 N5 -156.03(17)
N2 C15 C16 N6 23.9(3)
N3 C13 C14 N4 0.3(2)
N5 C17 C18 N6 -0.2(2)
C1 N1 C10 C9 162.55(15)
C1 N1 C11 C12 -121.43(16)
C2 O1 C3 C4 168.06(17)
C3 O1 C2 C1 174.80(17)
C4 N2 C5 C6 160.79(16)
C4 N2 C15 C16 -139.22(16)
C5 N2 C4 C3 -170.46(16)
C5 N2 C15 C16 97.24(18)
C6 O2 C7 C8 -175.74(16)
C7 O2 C6 C5 171.30(16)
C8 O3 C9 C10 -179.83(15)
C9 O3 C8 C7 -177.57(16)
C10 N1 C1 C2 -170.86(15)
C10 N1 C11 C12 115.66(16)
C11 N1 C1 C2 66.47(19)
C11 N1 C10 C9 -73.43(18)
C12 N3 C13 C14 -0.5(2)
C12 N4 C14 C13 0.0(2)
C13 N3 C12 N4 0.5(2)
C13 N3 C12 C11 -177.84(17)
C14 N4 C12 N3 -0.3(2)
C14 N4 C12 C11 178.04(17)
C15 N2 C4 C3 65.6(2)
C15 N2 C5 C6 -75.6(2)
C16 N5 C17 C18 -0.3(2)
C16 N6 C18 C17 0.6(2)
C17 N5 C16 N6 0.7(2)
C17 N5 C16 C15 -179.40(18)
C18 N6 C16 N5 -0.8(2)
C18 N6 C16 C15 179.30(18)

loop_
_twin_individual_id
_twin_individual_mass_fraction_refined
1 0.809(7)
2 0.191(7)
